data_1556878
loop_
_publ_author_name
'Xie, Jiaze'
'Boyn, Jan-Niklas'
'Filatov, Alexander S.'
'McNeece, Andrew J.'
'Mazziotti, David A.'
'Anderson, John S.'

_publ_section_title
;
 Redox, transmetalation, and stacking properties of
 tetrathiafulvalene-2,3,6,7-tetrathiolate bridged tin, nickel, and
 palladium compounds
;
_journal_issue 4
_journal_name_full 'Chemical Science'
_journal_page_first 1066
_journal_page_last 1078
_journal_paper_doi 10.1039/C9SC04381K
_journal_volume 11
_journal_year 2020
_chemical_formula_moiety 'C25 H41.5 N0.5 O0.5 S8 Sn2, C32 H12 B F24'
_chemical_formula_sum 'C57 H53.5 B F24 N0.5 O0.5 S8 Sn2'
_chemical_formula_weight 1714.17
_space_group_crystal_system monoclinic
_space_group_IT_number 14
_space_group_name_Hall '-P 2ybc'
_space_group_name_H-M_alt 'P 1 21/c 1'
_atom_sites_solution_hydrogens geom
_atom_sites_solution_primary dual
_atom_sites_solution_secondary difmap
_audit_creation_date 2019-08-01
_audit_creation_method
;
Olex2 1.2
(compiled 2018.05.29 svn.r3508 for OlexSys, GUI svn.r5506)
;
_audit_update_record
;
2019-08-29 deposited with the CCDC.	2019-12-04 downloaded from the CCDC.
;
_cell_angle_alpha 90
_cell_angle_beta 97.920(4)
_cell_angle_gamma 90
_cell_formula_units_Z 4
_cell_length_a 9.5804(15)
_cell_length_b 23.505(4)
_cell_length_c 30.294(5)
_cell_measurement_reflns_used 9847
_cell_measurement_temperature 100(2)
_cell_measurement_theta_max 21.92
_cell_measurement_theta_min 2.33
_cell_volume 6756.8(19)
_computing_cell_refinement 'SAINT V.8.35A (Bruker AXS Inc., 2013)'
_computing_data_collection 'APEX3 v.2015.9-0 (Bruker AXS Inc., 2015)'
_computing_data_reduction 'SAINT V.8.35A (Bruker AXS Inc., 2013)'
_computing_molecular_graphics
;
OLEX2: a complete structure solution, refinement and analysis program 
Dolomanov et al., 2009

Mercury: visualization and analysis of crystal structures
Macrae, et al., 2006

O. V. Dolomanov, L. J. Bourhis, R. J. Gildea, J. A. K. Howard and H. Puschmann.
J. Appl. Cryst. (2009). 42, 339-341;

C. F. Macrae, P. R. Edgington, P. McCabe, E. Pidcock, G. P. Shields, R. Taylor,
M. Towler and J. van de Streek, J. Appl. Cryst. (2006). 39, 453-457.
;
_computing_publication_material
;
 APEX3 v.2015.5-2 (Bruker AXS Inc., 2015)
 OLEX2 (Dolomanov et al., 2009)
;
_computing_structure_refinement 'XL-2018/3 (Sheldrick, 2015b)'
_computing_structure_solution 'XT 2018/2 (Sheldrick, 2015a)'
_diffrn_ambient_temperature 100(2)
_diffrn_detector 'Bruker PHOTON 100'
_diffrn_detector_area_resol_mean 10.4167
_diffrn_detector_type CMOS
_diffrn_measured_fraction_theta_full 0.990
_diffrn_measured_fraction_theta_max 0.990
_diffrn_measurement_device_type 'Bruker D8 Venture'
_diffrn_measurement_method '\f and \w scans'
_diffrn_radiation_monochromator mirrors
_diffrn_radiation_probe x-ray
_diffrn_radiation_type MoK\a
_diffrn_radiation_wavelength 0.71073
_diffrn_reflns_av_R_equivalents 0.1444
_diffrn_reflns_av_unetI/netI 0.0648
_diffrn_reflns_Laue_measured_fraction_full 0.990
_diffrn_reflns_Laue_measured_fraction_max 0.990
_diffrn_reflns_limit_h_max 10
_diffrn_reflns_limit_h_min -9
_diffrn_reflns_limit_k_max 24
_diffrn_reflns_limit_k_min -24
_diffrn_reflns_limit_l_max 31
_diffrn_reflns_limit_l_min -31
_diffrn_reflns_number 103447
_diffrn_reflns_point_group_measured_fraction_full 0.990
_diffrn_reflns_point_group_measured_fraction_max 0.990
_diffrn_reflns_theta_full 22.099
_diffrn_reflns_theta_max 22.098
_diffrn_reflns_theta_min 2.201
_diffrn_source 'micro-focus X-ray tube'
_diffrn_source_type 'INCOATEC ImuS'
_diffrn_standards_number 0
_exptl_absorpt_coefficient_mu 1.091
_exptl_absorpt_correction_T_max 0.7447
_exptl_absorpt_correction_T_min 0.4809
_exptl_absorpt_correction_type multi-scan
_exptl_absorpt_process_details
;
SADABS-2016/2 (Bruker,2016/2) was used for absorption correction. 
wR2(int) was 0.1542 before and 0.0947 after correction. 
The Ratio of minimum to maximum transmission is 0.6458.
;
_exptl_crystal_colour brown
_exptl_crystal_colour_primary brown
_exptl_crystal_density_diffrn 1.685
_exptl_crystal_description needle
_exptl_crystal_F_000 3408
_exptl_crystal_size_max 0.24
_exptl_crystal_size_mid 0.04
_exptl_crystal_size_min 0.04
_refine_diff_density_max 0.959
_refine_diff_density_min -0.943
_refine_diff_density_rms 0.124
_refine_ls_extinction_method none
_refine_ls_goodness_of_fit_ref 1.065
_refine_ls_hydrogen_treatment constr
_refine_ls_matrix_type full
_refine_ls_number_parameters 850
_refine_ls_number_reflns 8304
_refine_ls_number_restraints 1098
_refine_ls_restrained_S_all 1.044
_refine_ls_R_factor_all 0.1244
_refine_ls_R_factor_gt 0.0820
_refine_ls_shift/su_max 0.000
_refine_ls_shift/su_mean 0.000
_refine_ls_structure_factor_coef Fsqd
_refine_ls_weighting_details 'w=1/[\s^2^(Fo^2^)+(0.0634P)^2^+86.7726P] where P=(Fo^2^+2Fc^2^)/3'
_refine_ls_weighting_scheme calc
_refine_ls_wR_factor_gt 0.1755
_refine_ls_wR_factor_ref 0.1992
_reflns_Friedel_coverage 0.000
_reflns_number_gt 5765
_reflns_number_total 8304
_reflns_threshold_expression 'I > 2\s(I)'
_cod_data_source_file c9sc04381k2.cif
_cod_data_source_block 0751_jz
_cod_depositor_comments
;Adding full bibliography for 1556876--1556883.cif.

 Adding full bibliography for 1556876--1556883.cif.
;
_cod_original_cell_volume 6756.8(18)
_cod_original_formula_sum 'C57 H53.50 B F24 N0.50 O0.50 S8 Sn2'
_cod_database_code 1556878
_shelx_shelxl_version_number 2018/3
_shelx_space_group_comment
;
The symmetry employed for this shelxl refinement is uniquely defined
by the following loop, which should always be used as a source of
symmetry information in preference to the above space-group names.
They are only intended as comments.
;
_shelx_estimated_absorpt_t_max 0.958
_shelx_estimated_absorpt_t_min 0.780
_olex2_refinement_description
;
1. Fixed Uiso
 At 1.2 times of:
  All C(H) groups, All C(H,H) groups
 At 1.5 times of:
  All C(H,H,H) groups
2. Restrained distances
 C57-C56
 1.45 with sigma of 0.02
 Sn1-N1
 2.67 with sigma of 0.02
 N1-C55A
 1.133 with sigma of 0.02
 C56A-C55A
 1.457 with sigma of 0.02
 C21-C20
 1.5 with sigma of 0.02
 C22-C21
 1.55 with sigma of 0.02
 C22A-C21A
 1.55 with sigma of 0.02
 F12A-C38A
 1.34 with sigma of 0.02
 F7A-C37A
 1.34 with sigma of 0.02
 F9-C37
 1.34 with sigma of 0.02
 F10-C38
 1.34 with sigma of 0.02
 F15A-C45
 1.34 with sigma of 0.02
 F4A-C29A
 1.34 with sigma of 0.02
 C8-C7
 1.45 with sigma of 0.02
 C9-C8
 1.45 with sigma of 0.02
 C9-C10
 1.55 with sigma of 0.02
 C9A-C8A = C10A-C10
 1.55 with sigma of 0.02
 O1-C55 \\sim O1-C58
 with sigma of 0.02
 C56-C55 \\sim C57-C58
 with sigma of 0.02
 Sn2-C19 \\sim Sn2-C19A
 with sigma of 0.02
 C19-C20 \\sim C19A-C20A
 with sigma of 0.02
 C20-C21 \\sim C20A-C21A
 with sigma of 0.02
 C21-C22 \\sim C21A-C22A
 with sigma of 0.02
 Sn2-C20 \\sim Sn2-C20A
 with sigma of 0.04
 C19-C21 \\sim C19A-C21A
 with sigma of 0.04
 C20-C22 \\sim C20A-C22A
 with sigma of 0.04
 C22-C21 \\sim C22A-C21A
 with sigma of 0.02
 C21A-C20A \\sim C21-C20
 with sigma of 0.02
 C20A-C19A \\sim C20-C19
 with sigma of 0.02
 Sn2-C19A \\sim Sn2-C19
 with sigma of 0.02
 C38A-C35A \\sim C37A-C33A \\sim C53-C49 \\sim C54-C51 \\sim C46-C43 \\sim
C45-C41 \\sim C30-C25 \\sim C29-
 C27
 with sigma of 0.02
 F7A-C37A \\sim F8A-C37A \\sim F9A-C37A \\sim F10A-C38A \\sim F12A-C38A \\sim
F11A-C38A \\sim F3-C30 ~
 F2-C30 \\sim F1-C30 \\sim F5-C29 \\sim F4-C29 \\sim F6-C29 \\sim F13-C45 \\sim
F15-C45 \\sim F14-C45 \\sim F18-
 C46 \\sim F17-C46 \\sim F16-C46
 with sigma of 0.02
 F10A-F11A \\sim F10A-F12A \\sim F11A-F12A
 with sigma of 0.02
 F7A-F8A \\sim F7A-F9A \\sim F8A-F9A
 with sigma of 0.02
 C31-C32 \\sim C33-C34 \\sim C35-C36
 with sigma of 0.02
 F10-C38 \\sim F12-C38 \\sim F11-C38 \\sim F9-C37 \\sim F8-C37 \\sim F7-C37
 with sigma of 0.02
 C38-C35 \\sim C38A-C35A \\sim C37-C33 \\sim C37A-C33A
 with sigma of 0.02
 C31A-C32A \\sim C33A-C34A \\sim C35A-C36A
 with sigma of 0.02
 F7-F8 \\sim F7-F9 \\sim F8-F9
 with sigma of 0.02
 F10-F11 \\sim F10-F12 \\sim F11-F12
 with sigma of 0.02
 C31-B1 \\sim C31A-B1 \\sim C23-B1 \\sim C39-B1 \\sim C47-B1
 with sigma of 0.02
 C32A-C31A \\sim C32-C31 \\sim C36A-C31A \\sim C36-C31 \\sim C48-C47 \\sim
C52-C47 \\sim C44-C39 \\sim C40-
 C39 \\sim C28-C23 \\sim C24-C23
 with sigma of 0.02
 C33A-C32A \\sim C33-C32 \\sim C36A-C35A \\sim C36-C35 \\sim C44-C43 \\sim
C41-C40 \\sim C28-C27 \\sim C25-
 C24 \\sim C52-C51 \\sim C49-C48
 with sigma of 0.02
 C34-C33 \\sim C34A-C33A \\sim C35A-C34A \\sim C35-C34 \\sim C42-C41 \\sim
C43-C42 \\sim C27-C26 \\sim C26-
 C25 \\sim C51-C50 \\sim C50-C49
 with sigma of 0.02
 F14A-C45 \\sim F13A-C45 \\sim F15A-C45
 with sigma of 0.02
 F14A-C45 \\sim F13-C45 \\sim F13A-C45 \\sim F15-C45 \\sim F15A-C45 \\sim
F14-C45
 with sigma of 0.02
 F13A-F14A \\sim F13A-F15A \\sim F14A-F15A
 with sigma of 0.02
 F4-C29 \\sim F4A-C29A
 with sigma of 0.02
 F5-C29 \\sim F5A-C29A
 with sigma of 0.02
 F6-C29 \\sim F6A-C29A
 with sigma of 0.02
 C27-C29 \\sim C27-C29A
 with sigma of 0.02
 F4-F5 \\sim F4A-F5A
 with sigma of 0.04
 F4-F6 \\sim F4A-F6A
 with sigma of 0.04
 F4-C27 \\sim F4A-C27
 with sigma of 0.04
 F5-F6 \\sim F5A-F6A
 with sigma of 0.04
 F5-C27 \\sim F5A-C27
 with sigma of 0.04
 F6-C27 \\sim F6A-C27
 with sigma of 0.04
 C29-C27 \\sim C29A-C27
 with sigma of 0.02
 F4A-C29A \\sim F4-C29 \\sim F5-C29 \\sim F5A-C29A \\sim F6-C29 \\sim F6A-C29A
 with sigma of 0.02
 Sn1-C7A \\sim Sn1-C7
 with sigma of 0.02
 C8-C7 \\sim C9-C7
 with sigma of 0.02
 C8A-C8 \\sim C9-C10
 with sigma of 0.02
3. Uiso/Uaniso restraints and constraints
C19 \\sim C20 \\sim C21 \\sim C22 \\sim C19A \\sim C20A \\sim C21A \\sim C22A:
within 2A with sigma of 0.04 and sigma for terminal atoms of 0.08
F7 \\sim F8 \\sim F9 \\sim F10 \\sim F11 \\sim F12 \\sim C31 \\sim C32 \\sim
C33 \\sim C34 \\sim C35 \\sim C36 \\sim C37 \\sim C38 \\sim F7A \\sim F8A \\sim
F9A \\sim F10A \\sim F11A \\sim F12A \\sim C31A \\sim C32A \\sim C33A \\sim
C34A \\sim C35A \\sim C36A \\sim C37A \\sim C38A: within 2A with sigma of 0.04
and sigma for terminal atoms of 0.08
F13 \\sim F14 \\sim F15 \\sim C45 \\sim F13A \\sim F15A \\sim F14A: within 2A
with sigma of 0.04 and sigma for terminal atoms of 0.08
Sn1 \\sim C11 \\sim C12 \\sim C13 \\sim C14: within 2A with sigma of 0.04 and
sigma for terminal atoms of 0.08
Sn1: within 2A with sigma of 0.04 and sigma for terminal atoms of 0.08
C56A \\sim C55A \\sim N1: within 2A with sigma of 0.04 and sigma for terminal
atoms of 0.08
O1 \\sim C55 \\sim C56 \\sim C57 \\sim C58: within 2A with sigma of 0.04 and
sigma for terminal atoms of 0.08
F4 \\sim F5 \\sim F6 \\sim C29 \\sim F6A \\sim F4A \\sim F5A \\sim C29A: within
2A with sigma of 0.04 and sigma for terminal atoms of 0.08
C7 \\sim C8 \\sim C9 \\sim C10: within 2A with sigma of 0.04 and sigma for
terminal atoms of 0.08
Uanis(B1) \\sim Ueq: with sigma of 0.01 and sigma for terminal atoms of 0.02
4. Rigid body (RIGU) restrains
 C19, C20, C21, C22, C19A, C20A, C21A, C22A
 with sigma for 1-2 distances of 0.004 and sigma for 1-3 distances of 0.004
 F7, F8, F9, F10, F11, F12, C31, C32, C33, C34, C35, C36, C37, C38, F7A, F8A,
 F9A, F10A, F11A, F12A, C31A, C32A, C33A, C34A, C35A, C36A, C37A, C38A
 with sigma for 1-2 distances of 0.004 and sigma for 1-3 distances of 0.004
 F13, F14, F15, C45, F13A, F15A, F14A
 with sigma for 1-2 distances of 0.004 and sigma for 1-3 distances of 0.004
 Sn1, C11, C12, C13, C14
 with sigma for 1-2 distances of 0.004 and sigma for 1-3 distances of 0.004
 Sn1
 with sigma for 1-2 distances of 0.004 and sigma for 1-3 distances of 0.004
 C56A, C55A, N1, Sn1
 with sigma for 1-2 distances of 0.004 and sigma for 1-3 distances of 0.004
 O1, C55, C56, C57, C58
 with sigma for 1-2 distances of 0.004 and sigma for 1-3 distances of 0.004
 F4, F5, F6, C29, F6A, F4A, F5A, C29A
 with sigma for 1-2 distances of 0.004 and sigma for 1-3 distances of 0.004
 C7, C8, C9, C10
 with sigma for 1-2 distances of 0.004 and sigma for 1-3 distances of 0.004
5. Others
 Sof(C19A)=Sof(H19C)=Sof(H19D)=Sof(C20A)=Sof(H20C)=Sof(H20D)=Sof(C21A)=
 Sof(H21C)=Sof(H21D)=Sof(C22A)=Sof(H22D)=Sof(H22E)=Sof(H22F)=1-FVAR(1)
 Sof(C19)=Sof(H19A)=Sof(H19B)=Sof(C20)=Sof(H20A)=Sof(H20B)=Sof(C21)=Sof(H21A)=
 Sof(H21B)=Sof(C22)=Sof(H22A)=Sof(H22B)=Sof(H22C)=FVAR(1)
 Sof(F13A)=Sof(F15A)=Sof(F14A)=1-FVAR(2)
 Sof(F13)=Sof(F14)=Sof(F15)=FVAR(2)
 Sof(F4A)=Sof(F5A)=Sof(F6A)=Sof(C29A)=1-FVAR(3)
 Sof(C29)=Sof(F4)=Sof(F5)=Sof(F6)=FVAR(3)
 Fixed Sof: O1(0.5) C55(0.5) H55A(0.5) H55B(0.5) C56(0.5) H56A(0.5) H56B(0.5)
 C57(0.5) H57A(0.5) H57B(0.5) C58(0.5) H58A(0.5) H58B(0.5) N1(0.5) C55A(0.5)
 C56A(0.5) H56C(0.5) H56D(0.5) H56E(0.5) F7(0.5) F8(0.5) F9(0.5) F10(0.5)
 F11(0.5) F12(0.5) C31(0.5) C32(0.5) H32(0.5) C33(0.5) C34(0.5) H34(0.5)
 C35(0.5) C36(0.5) H36(0.5) C37(0.5) C38(0.5) F7A(0.5) F8A(0.5) F9A(0.5)
 F10A(0.5) F11A(0.5) F12A(0.5) C31A(0.5) C32A(0.5) H32A(0.5) C33A(0.5)
 C34A(0.5) H34A(0.5) C35A(0.5) C36A(0.5) H36A(0.5) C37A(0.5) C38A(0.5) C7(0.5)
 H7A(0.5) H7B(0.5) C8(0.5) H8A(0.5) H8B(0.5) C9(0.5) H9A(0.5) H9B(0.5) C10(0.5)
 H10A(0.5) H10B(0.5) C7A(0.5) H7AA(0.5) H7AB(0.5) C8A(0.5) H8AA(0.5) H8AB(0.5)
 C9A(0.5) H9AA(0.5) H9AB(0.5) H9AC(0.5) C10A(0.5) H10C(0.5) H10D(0.5) H10E(0.5)
6.a Secondary CH2 refined with riding coordinates:
 C11(H11A,H11B), C12(H12A,H12B), C13(H13A,H13B), C15(H15A,H15B), C16(H16A,
 H16B), C17(H17A,H17B), C19(H19A,H19B), C20(H20A,H20B), C21(H21A,H21B),
 C55(H55A,H55B), C56(H56A,H56B), C57(H57A,H57B), C58(H58A,H58B), C19A(H19C,
 H19D), C20A(H20C,H20D), C21A(H21C,H21D), C7(H7A,H7B), C8(H8A,H8B), C9(H9A,H9B),
  C10(H10A,H10B), C7A(H7AA,H7AB), C8A(H8AA,H8AB)
6.b Aromatic/amide H refined with riding coordinates:
 C24(H24), C26(H26), C28(H28), C32(H32), C34(H34), C36(H36), C40(H40),
 C42(H42), C44(H44), C48(H48), C50(H50), C52(H52), C32A(H32A), C34A(H34A),
 C36A(H36A)
6.c Idealised Me refined as rotating group:
 C14(H14A,H14B,H14C), C18(H18A,H18B,H18C), C22(H22A,H22B,H22C), C56A(H56C,H56D,
 H56E), C22A(H22D,H22E,H22F), C9A(H9AA,H9AB,H9AC), C10A(H10C,H10D,H10E)
;
_olex2_submission_special_instructions 'No special instructions were received'

loop_
_space_group_symop_operation_xyz
'x, y, z'
'-x, y+1/2, -z+1/2'
'-x, -y, -z'
'x, -y-1/2, z-1/2'

loop_
_atom_site_label
_atom_site_type_symbol
_atom_site_fract_x
_atom_site_fract_y
_atom_site_fract_z
_atom_site_U_iso_or_equiv
_atom_site_adp_type
_atom_site_occupancy
_atom_site_site_symmetry_order
_atom_site_calc_flag
_atom_site_refinement_flags_posn
_atom_site_refinement_flags_adp
_atom_site_refinement_flags_occupancy
_atom_site_disorder_assembly
_atom_site_disorder_group
Sn1 Sn 0.52376(11) 0.70884(4) 0.41820(3) 0.0611(3) Uani 1 1 d D U . . .
Sn2 Sn -0.11609(11) 0.27305(4) 0.45752(3) 0.0584(3) Uani 1 1 d D . . . .
S1 S 0.4338(3) 0.67099(14) 0.48845(9) 0.0479(8) Uani 1 1 d . . . . .
S2 S 0.5966(4) 0.61032(15) 0.40676(9) 0.0536(9) Uani 1 1 d . . . . .
S3 S 0.4468(3) 0.50584(14) 0.42643(9) 0.0431(8) Uani 1 1 d . . . . .
S4 S 0.3096(3) 0.55646(13) 0.49683(9) 0.0401(7) Uani 1 1 d . . . . .
S5 S 0.1430(3) 0.43923(13) 0.50748(9) 0.0425(8) Uani 1 1 d . . . . .
S6 S 0.2817(3) 0.38760(13) 0.43753(9) 0.0424(8) Uani 1 1 d . . . . .
S7 S 0.1190(4) 0.27983(14) 0.43440(10) 0.0535(9) Uani 1 1 d . . . . .
S8 S -0.0405(4) 0.33946(14) 0.51827(10) 0.0516(9) Uani 1 1 d . . . . .
C1 C 0.4819(10) 0.5772(5) 0.4373(3) 0.036(3) Uani 1 1 d . . . . .
C2 C 0.4172(12) 0.6011(5) 0.4710(3) 0.044(3) Uani 1 1 d . . . . .
C3 C 0.3353(11) 0.4958(5) 0.4666(3) 0.038(3) Uani 1 1 d . . . . .
C4 C 0.2647(12) 0.4468(5) 0.4708(3) 0.041(3) Uani 1 1 d . . . . .
C5 C 0.0902(12) 0.3704(5) 0.4914(4) 0.047(3) Uani 1 1 d . . . . .
C6 C 0.1526(12) 0.3463(5) 0.4583(3) 0.042(3) Uani 1 1 d . . . . .
C11 C 0.3347(18) 0.7323(7) 0.3776(5) 0.087(5) Uani 1 1 d . U . . .
H11A H 0.358716 0.758146 0.353918 0.105 Uiso 1 1 calc R . . . .
H11B H 0.292079 0.697675 0.362785 0.105 Uiso 1 1 calc R . . . .
C12 C 0.230(2) 0.7601(9) 0.4004(6) 0.116(6) Uani 1 1 d . U . . .
H12A H 0.272905 0.794487 0.415285 0.139 Uiso 1 1 calc R . . . .
H12B H 0.206021 0.734104 0.423994 0.139 Uiso 1 1 calc R . . . .
C13 C 0.090(2) 0.7781(9) 0.3717(8) 0.133(7) Uani 1 1 d . U . . .
H13A H 0.058220 0.746314 0.351215 0.159 Uiso 1 1 calc R . . . .
H13B H 0.017577 0.783213 0.391749 0.159 Uiso 1 1 calc R . . . .
C14 C 0.094(3) 0.8263(11) 0.3468(8) 0.179(11) Uani 1 1 d . U . . .
H14A H 0.108038 0.816157 0.316422 0.268 Uiso 1 1 calc GR . . . .
H14B H 0.171325 0.850609 0.360205 0.268 Uiso 1 1 calc GR . . . .
H14C H 0.004355 0.846881 0.346075 0.268 Uiso 1 1 calc GR . . . .
C15 C -0.2634(14) 0.3123(6) 0.4087(4) 0.066(4) Uani 1 1 d . . . . .
H15A H -0.277054 0.287718 0.381908 0.079 Uiso 1 1 calc R . . . .
H15B H -0.354937 0.314955 0.420230 0.079 Uiso 1 1 calc R . . . .
C16 C -0.2217(14) 0.3704(6) 0.3953(4) 0.060(4) Uani 1 1 d . . . . .
H16A H -0.134891 0.367447 0.381084 0.072 Uiso 1 1 calc R . . . .
H16B H -0.199729 0.394193 0.422350 0.072 Uiso 1 1 calc R . . . .
C17 C -0.3354(15) 0.3998(7) 0.3632(4) 0.069(4) Uani 1 1 d . . . . .
H17A H -0.357118 0.376184 0.336077 0.083 Uiso 1 1 calc R . . . .
H17B H -0.422303 0.402750 0.377354 0.083 Uiso 1 1 calc R . . . .
C18 C -0.2931(16) 0.4585(7) 0.3499(5) 0.087(5) Uani 1 1 d . . . . .
H18A H -0.372331 0.476386 0.331036 0.130 Uiso 1 1 calc GR . . . .
H18B H -0.212420 0.455599 0.333355 0.130 Uiso 1 1 calc GR . . . .
H18C H -0.267057 0.481613 0.376694 0.130 Uiso 1 1 calc GR . . . .
C19 C -0.172(2) 0.1905(6) 0.4788(6) 0.050(5) Uiso 0.671(18) 1 d D U P A 1
H19A H -0.089465 0.173448 0.497323 0.060 Uiso 0.671(18) 1 calc R . P A 1
H19B H -0.248295 0.194366 0.497508 0.060 Uiso 0.671(18) 1 calc R . P A 1
C20 C -0.219(2) 0.1524(8) 0.4415(6) 0.059(6) Uiso 0.671(18) 1 d D U P A 1
H20A H -0.315422 0.163956 0.428727 0.071 Uiso 0.671(18) 1 calc R . P A 1
H20B H -0.225657 0.113595 0.453746 0.071 Uiso 0.671(18) 1 calc R . P A 1
C21 C -0.133(2) 0.1487(10) 0.4042(6) 0.067(7) Uiso 0.671(18) 1 d D U P A 1
H21A H -0.131462 0.186411 0.389736 0.080 Uiso 0.671(18) 1 calc R . P A 1
H21B H -0.178148 0.121432 0.381657 0.080 Uiso 0.671(18) 1 calc R . P A 1
C22 C 0.020(2) 0.1293(9) 0.4203(7) 0.070(7) Uiso 0.671(18) 1 d D U P A 1
H22A H 0.069773 0.123212 0.394455 0.105 Uiso 0.671(18) 1 calc GR . P A 1
H22B H 0.018779 0.093654 0.437060 0.105 Uiso 0.671(18) 1 calc GR . P A 1
H22C H 0.069074 0.158640 0.439535 0.105 Uiso 0.671(18) 1 calc GR . P A 1
O1 O 0.610(3) 0.7255(14) 0.3513(8) 0.070(8) Uani 0.5 1 d D U P B 1
C55 C 0.544(3) 0.7089(14) 0.3078(9) 0.084(7) Uani 0.5 1 d D U P B 1
H55A H 0.501658 0.741749 0.290412 0.100 Uiso 0.5 1 calc R . P B 1
H55B H 0.471621 0.679209 0.309308 0.100 Uiso 0.5 1 calc R . P B 1
C56 C 0.677(3) 0.6849(16) 0.2881(12) 0.105(9) Uani 0.5 1 d D U P B 1
H56A H 0.702129 0.646782 0.300695 0.126 Uiso 0.5 1 calc R . P B 1
H56B H 0.655994 0.681497 0.255314 0.126 Uiso 0.5 1 calc R . P B 1
C57 C 0.791(4) 0.7245(16) 0.3003(12) 0.089(8) Uani 0.5 1 d D U P B 1
H57A H 0.782810 0.758911 0.281285 0.107 Uiso 0.5 1 calc R . P B 1
H57B H 0.884576 0.706707 0.300253 0.107 Uiso 0.5 1 calc R . P B 1
C58 C 0.756(3) 0.7368(15) 0.3490(11) 0.082(7) Uani 0.5 1 d D U P B 1
H58A H 0.815930 0.712353 0.370635 0.098 Uiso 0.5 1 calc R . P B 1
H58B H 0.778050 0.776994 0.356908 0.098 Uiso 0.5 1 calc R . P B 1
N1 N 0.658(3) 0.7116(15) 0.3487(8) 0.053(9) Uani 0.5 1 d D U P B 2
C55A C 0.699(3) 0.7193(11) 0.3167(6) 0.051(6) Uani 0.5 1 d D U P B 2
C56A C 0.739(5) 0.7301(14) 0.2730(9) 0.093(12) Uani 0.5 1 d D U P B 2
H56C H 0.653944 0.732546 0.251009 0.140 Uiso 0.5 1 calc GR . P B 2
H56D H 0.798769 0.699086 0.264991 0.140 Uiso 0.5 1 calc GR . P B 2
H56E H 0.790752 0.766109 0.273588 0.140 Uiso 0.5 1 calc GR . P B 2
B1 B 0.8512(11) 0.5343(4) 0.2061(3) 0.033(3) Uani 1 1 d D U . . .
F1 F 0.3593(16) 0.3607(5) 0.2113(4) 0.165(6) Uani 1 1 d D . . . .
F2 F 0.566(2) 0.3374(5) 0.2398(6) 0.269(13) Uani 1 1 d D . . . .
F3 F 0.5197(11) 0.3547(4) 0.1725(5) 0.120(4) Uani 1 1 d D . . . .
F7 F 0.659(3) 0.4833(11) 0.0436(9) 0.152(9) Uiso 0.5 1 d D U P C 1
F8 F 0.757(2) 0.4010(8) 0.0460(7) 0.117(8) Uiso 0.5 1 d D U P C 1
F9 F 0.832(3) 0.4666(9) 0.0083(7) 0.136(8) Uiso 0.5 1 d D U P C 1
F10 F 1.3243(19) 0.4400(7) 0.1306(5) 0.084(5) Uiso 0.5 1 d D U P C 1
F11 F 1.306(2) 0.5028(7) 0.0793(5) 0.096(5) Uiso 0.5 1 d D U P C 1
F12 F 1.3464(17) 0.5276(6) 0.1468(5) 0.074(5) Uiso 0.5 1 d D U P C 1
F16 F 1.1254(9) 0.7708(4) 0.1886(4) 0.121(4) Uani 1 1 d D . . . .
F17 F 1.2260(8) 0.6972(4) 0.2060(4) 0.105(3) Uani 1 1 d D . . . .
F18 F 1.1309(12) 0.7387(6) 0.2536(3) 0.160(6) Uani 1 1 d D . . . .
F19 F 1.1302(9) 0.3568(3) 0.2698(2) 0.071(2) Uani 1 1 d . . . . .
F20 F 1.2888(8) 0.3921(3) 0.3180(3) 0.070(2) Uani 1 1 d . . . . .
F21 F 1.1002(8) 0.3599(3) 0.3385(2) 0.0589(19) Uani 1 1 d . . . . .
F22 F 1.1641(9) 0.5996(4) 0.3788(3) 0.082(3) Uani 1 1 d . . . . .
F23 F 1.0295(10) 0.5464(3) 0.4081(2) 0.079(2) Uani 1 1 d . . . . .
F24 F 0.9446(9) 0.6136(3) 0.3673(2) 0.077(2) Uani 1 1 d . . . . .
C23 C 0.6965(11) 0.5109(4) 0.2152(3) 0.042(3) Uani 1 1 d D . . . .
C24 C 0.6551(14) 0.4547(5) 0.2072(4) 0.064(4) Uani 1 1 d D . . . .
H24 H 0.712280 0.430362 0.192190 0.076 Uiso 1 1 calc R . . . .
C25 C 0.5329(16) 0.4334(6) 0.2204(5) 0.083(5) Uani 1 1 d D . . . .
C26 C 0.4457(15) 0.4684(6) 0.2411(5) 0.088(6) Uani 1 1 d D . . . .
H26 H 0.359848 0.453875 0.248914 0.106 Uiso 1 1 calc R . . . .
C27 C 0.4831(13) 0.5245(6) 0.2506(5) 0.070(4) Uani 1 1 d D . . . .
C28 C 0.6079(11) 0.5439(5) 0.2373(4) 0.047(3) Uani 1 1 d D . . . .
H28 H 0.634243 0.582253 0.243742 0.056 Uiso 1 1 calc R . . . .
C30 C 0.4936(18) 0.3735(6) 0.2123(6) 0.137(9) Uani 1 1 d D . . . .
C31 C 0.9263(18) 0.5100(9) 0.1632(5) 0.023(6) Uiso 0.5 1 d D U P C 1
C32 C 0.837(2) 0.4946(10) 0.1249(5) 0.038(6) Uiso 0.5 1 d D U P C 1
H32 H 0.738529 0.493139 0.126495 0.045 Uiso 0.5 1 calc R . P C 1
C33 C 0.882(2) 0.4813(11) 0.0844(6) 0.051(6) Uiso 0.5 1 d D U P C 1
C34 C 1.026(2) 0.4768(9) 0.0829(6) 0.042(6) Uiso 0.5 1 d D U P C 1
H34 H 1.060224 0.463674 0.056769 0.050 Uiso 0.5 1 calc R . P C 1
C35 C 1.116(2) 0.4920(9) 0.1204(5) 0.037(5) Uiso 0.5 1 d D U P C 1
C36 C 1.0696(19) 0.5084(9) 0.1599(6) 0.028(5) Uiso 0.5 1 d D U P C 1
H36 H 1.136115 0.518657 0.184807 0.034 Uiso 0.5 1 calc R . P C 1
C37 C 0.785(2) 0.4569(9) 0.0472(7) 0.088(9) Uiso 0.5 1 d D U P C 1
C38 C 1.269(2) 0.4911(7) 0.1198(6) 0.068(8) Uiso 0.5 1 d D U P C 1
C39 C 0.8504(10) 0.6030(4) 0.1965(3) 0.037(3) Uani 1 1 d D . . . .
C40 C 0.7335(11) 0.6321(4) 0.1749(3) 0.036(3) Uani 1 1 d D . . . .
H40 H 0.647961 0.612066 0.166461 0.043 Uiso 1 1 calc R . . . .
C41 C 0.7397(10) 0.6896(4) 0.1656(3) 0.036(3) Uani 1 1 d D . . . .
C42 C 0.8625(11) 0.7203(5) 0.1771(3) 0.040(3) Uani 1 1 d D . . . .
H42 H 0.865811 0.759766 0.170669 0.048 Uiso 1 1 calc R . . . .
C43 C 0.9795(10) 0.6927(4) 0.1980(3) 0.032(3) Uani 1 1 d D . . . .
C44 C 0.9727(11) 0.6353(4) 0.2075(3) 0.033(3) Uani 1 1 d D . . . .
H44 H 1.054703 0.617085 0.222103 0.040 Uiso 1 1 calc R . . . .
C45 C 0.6123(10) 0.7193(4) 0.1451(3) 0.047(3) Uiso 1 1 d D U . . .
C46 C 1.1102(11) 0.7243(4) 0.2117(3) 0.047(3) Uani 1 1 d D . . . .
C47 C 0.9503(11) 0.5172(4) 0.2525(3) 0.034(3) Uani 1 1 d D . . . .
C48 C 1.0120(11) 0.4636(4) 0.2583(3) 0.035(3) Uani 1 1 d D . . . .
H48 H 1.006350 0.438236 0.233740 0.042 Uiso 1 1 calc R . . . .
C49 C 1.0818(11) 0.4466(4) 0.2995(3) 0.035(3) Uani 1 1 d D . . . .
C50 C 1.0928(11) 0.4821(4) 0.3359(3) 0.039(3) Uani 1 1 d D . . . .
H50 H 1.141337 0.470308 0.363883 0.047 Uiso 1 1 calc R . . . .
C51 C 1.0314(10) 0.5354(4) 0.3308(3) 0.033(3) Uani 1 1 d D . . . .
C52 C 0.9606(10) 0.5521(4) 0.2899(3) 0.031(3) Uani 1 1 d D . . . .
H52 H 0.917610 0.588605 0.287362 0.037 Uiso 1 1 calc R . . . .
C53 C 1.1489(14) 0.3904(5) 0.3056(4) 0.048(3) Uani 1 1 d D . . . .
C54 C 1.0415(13) 0.5736(5) 0.3703(3) 0.040(3) Uani 1 1 d D . . . .
C19A C -0.099(5) 0.1883(9) 0.4857(10) 0.046(10) Uiso 0.329(18) 1 d D U P A 2
H19C H -0.046815 0.190707 0.516233 0.055 Uiso 0.329(18) 1 calc R . P A 2
H19D H -0.194387 0.174005 0.487987 0.055 Uiso 0.329(18) 1 calc R . P A 2
C20A C -0.027(4) 0.1471(15) 0.4602(11) 0.086(12) Uiso 0.329(18) 1 d D U P A 2
H20C H -0.036681 0.109331 0.473838 0.103 Uiso 0.329(18) 1 calc R . P A 2
H20D H 0.074811 0.156650 0.465066 0.103 Uiso 0.329(18) 1 calc R . P A 2
C21A C -0.068(4) 0.1405(18) 0.4113(10) 0.045(10) Uiso 0.329(18) 1 d D U P A 2
H21C H -0.014445 0.108774 0.400268 0.053 Uiso 0.329(18) 1 calc R . P A 2
H21D H -0.044963 0.175718 0.395904 0.053 Uiso 0.329(18) 1 calc R . P A 2
C22A C -0.229(4) 0.128(3) 0.4002(19) 0.12(2) Uiso 0.329(18) 1 d D U P A 2
H22D H -0.250669 0.116200 0.369049 0.181 Uiso 0.329(18) 1 calc GR . P A 2
H22E H -0.282047 0.162863 0.404873 0.181 Uiso 0.329(18) 1 calc GR . P A 2
H22F H -0.255244 0.098002 0.419734 0.181 Uiso 0.329(18) 1 calc GR . P A 2
F7A F 0.574(2) 0.4814(8) 0.0515(7) 0.111(7) Uiso 0.5 1 d D U P C 2
F8A F 0.675(3) 0.4071(10) 0.0376(11) 0.184(13) Uiso 0.5 1 d D U P C 2
F9A F 0.738(3) 0.4847(9) 0.0124(7) 0.132(8) Uiso 0.5 1 d D U P C 2
F10A F 1.246(3) 0.4106(9) 0.1255(8) 0.159(10) Uiso 0.5 1 d D U P C 2
F11A F 1.237(2) 0.4657(9) 0.0715(6) 0.116(7) Uiso 0.5 1 d D U P C 2
F12A F 1.310(3) 0.4948(10) 0.1359(8) 0.141(9) Uiso 0.5 1 d D U P C 2
C31A C 0.879(2) 0.5040(10) 0.1597(5) 0.032(6) Uiso 0.5 1 d D U P C 2
C32A C 0.770(2) 0.4950(10) 0.1249(6) 0.041(6) Uiso 0.5 1 d D U P C 2
H32A H 0.674742 0.502971 0.127538 0.049 Uiso 0.5 1 calc R . P C 2
C33A C 0.812(2) 0.4736(11) 0.0861(7) 0.055(7) Uiso 0.5 1 d D U P C 2
C34A C 0.949(2) 0.4624(10) 0.0806(7) 0.047(6) Uiso 0.5 1 d D U P C 2
H34A H 0.970313 0.447792 0.053059 0.057 Uiso 0.5 1 calc R . P C 2
C35A C 1.056(2) 0.4723(11) 0.1149(6) 0.059(7) Uiso 0.5 1 d D U P C 2
C36A C 1.016(2) 0.4925(9) 0.1546(7) 0.034(6) Uiso 0.5 1 d D U P C 2
H36A H 1.087560 0.498561 0.179241 0.041 Uiso 0.5 1 calc R . P C 2
C37A C 0.701(2) 0.4603(10) 0.0490(8) 0.092(10) Uiso 0.5 1 d D U P C 2
C38A C 1.208(2) 0.4633(9) 0.1134(7) 0.079(8) Uiso 0.5 1 d D U P C 2
F13 F 0.4996(11) 0.7078(5) 0.1626(4) 0.068(4) Uiso 0.700(15) 1 d D U P D 1
F14 F 0.5836(10) 0.7050(4) 0.1011(3) 0.061(4) Uiso 0.700(15) 1 d D U P D 1
F15 F 0.6281(10) 0.7758(4) 0.1410(3) 0.060(4) Uiso 0.700(15) 1 d D U P D 1
F13A F 0.562(3) 0.7538(10) 0.1756(8) 0.099(12) Uiso 0.300(15) 1 d D U P D 2
F15A F 0.601(3) 0.7529(10) 0.1104(6) 0.091(10) Uiso 0.300(15) 1 d D U P D 2
F14A F 0.4940(19) 0.6871(9) 0.1365(8) 0.065(8) Uiso 0.300(15) 1 d D U P D 2
F4A F 0.2483(17) 0.5411(10) 0.2509(6) 0.058(7) Uiso 0.370(17) 1 d D U P E 1
F5A F 0.404(3) 0.5620(14) 0.3111(8) 0.113(11) Uiso 0.370(17) 1 d D U P E 1
F6A F 0.387(2) 0.6108(8) 0.2498(8) 0.082(9) Uiso 0.370(17) 1 d D U P E 1
C29A C 0.3766(19) 0.5592(9) 0.2670(8) 0.098(16) Uiso 0.370(17) 1 d D U P E 1
C29 C 0.4024(16) 0.5615(6) 0.2783(5) 0.063(7) Uiso 0.630(17) 1 d D U P E 2
F4 F 0.2713(14) 0.5750(7) 0.2576(5) 0.084(5) Uiso 0.630(17) 1 d D U P E 2
F5 F 0.3775(15) 0.5381(7) 0.3168(4) 0.079(5) Uiso 0.630(17) 1 d D U P E 2
F6 F 0.4520(13) 0.6139(5) 0.2883(4) 0.073(5) Uiso 0.630(17) 1 d D U P E 2
C7 C 0.708(2) 0.7543(10) 0.4481(9) 0.053(8) Uiso 0.5 1 d D U P B 1
H7A H 0.722403 0.745892 0.480452 0.064 Uiso 0.5 1 calc R . P B 1
H7B H 0.790449 0.739334 0.435519 0.064 Uiso 0.5 1 calc R . P B 1
C8 C 0.704(3) 0.8163(11) 0.4424(12) 0.100(10) Uiso 0.5 1 d D U P B 1
H8A H 0.721743 0.824750 0.411585 0.120 Uiso 0.5 1 calc R . P B 1
H8B H 0.783644 0.832620 0.462801 0.120 Uiso 0.5 1 calc R . P B 1
C9 C 0.594(4) 0.8068(14) 0.4844(12) 0.097(10) Uiso 0.5 1 d D U P B 2
H9A H 0.496262 0.819071 0.474083 0.117 Uiso 0.5 1 calc R . P B 2
H9B H 0.593284 0.780877 0.510139 0.117 Uiso 0.5 1 calc R . P B 2
C10 C 0.688(5) 0.8590(17) 0.4981(15) 0.145(15) Uiso 0.5 1 d D U P B 2
H10A H 0.689256 0.885124 0.472532 0.174 Uiso 0.5 1 calc R . P B 2
H10B H 0.786006 0.846945 0.508793 0.174 Uiso 0.5 1 calc R . P B 2
C7A C 0.658(3) 0.7758(13) 0.4458(11) 0.075(10) Uiso 0.5 1 d D . P B 2
H7AA H 0.751465 0.760083 0.457473 0.090 Uiso 0.5 1 calc R . P B 2
H7AB H 0.670540 0.803632 0.422130 0.090 Uiso 0.5 1 calc R . P B 2
C8A C 0.569(3) 0.8477(14) 0.4503(10) 0.091(10) Uiso 0.5 1 d D . P B 1
H8AA H 0.571926 0.887584 0.440053 0.109 Uiso 0.5 1 calc R . P B 1
H8AB H 0.485528 0.828955 0.433463 0.109 Uiso 0.5 1 calc R . P B 1
C9A C 0.559(4) 0.8461(19) 0.5004(10) 0.120(14) Uiso 0.5 1 d D . P B 1
H9AA H 0.490914 0.816768 0.506367 0.180 Uiso 0.5 1 calc GR . P B 1
H9AB H 0.526767 0.883249 0.509883 0.180 Uiso 0.5 1 calc GR . P B 1
H9AC H 0.651251 0.837364 0.516959 0.180 Uiso 0.5 1 calc GR . P B 1
C10A C 0.622(6) 0.888(2) 0.5359(17) 0.19(2) Uiso 0.5 1 d D . P B 2
H10C H 0.520237 0.892783 0.526720 0.291 Uiso 0.5 1 calc GR . P B 2
H10D H 0.665096 0.925694 0.541964 0.291 Uiso 0.5 1 calc GR . P B 2
H10E H 0.637950 0.864801 0.562830 0.291 Uiso 0.5 1 calc GR . P B 2

loop_
_atom_site_aniso_label
_atom_site_aniso_U_11
_atom_site_aniso_U_22
_atom_site_aniso_U_33
_atom_site_aniso_U_23
_atom_site_aniso_U_13
_atom_site_aniso_U_12
Sn1 0.0797(7) 0.0746(7) 0.0326(5) -0.0059(5) 0.0202(5) -0.0136(6)
Sn2 0.0826(7) 0.0631(6) 0.0329(5) -0.0042(4) 0.0192(5) -0.0102(5)
S1 0.061(2) 0.058(2) 0.0271(16) -0.0037(14) 0.0134(15) 0.0044(17)
S2 0.058(2) 0.079(2) 0.0255(16) -0.0095(16) 0.0154(15) -0.0062(18)
S3 0.0433(18) 0.066(2) 0.0210(14) -0.0118(14) 0.0096(13) 0.0069(16)
S4 0.0429(18) 0.0557(19) 0.0234(14) -0.0064(13) 0.0100(13) 0.0092(15)
S5 0.0435(18) 0.057(2) 0.0294(15) -0.0082(14) 0.0139(14) 0.0095(15)
S6 0.0484(19) 0.0562(19) 0.0240(15) -0.0079(14) 0.0105(14) 0.0139(16)
S7 0.076(2) 0.052(2) 0.0358(17) -0.0081(15) 0.0188(16) 0.0096(18)
S8 0.061(2) 0.059(2) 0.0396(18) -0.0080(15) 0.0236(16) 0.0030(17)
C1 0.021(6) 0.072(8) 0.014(5) -0.009(5) -0.003(5) -0.002(6)
C2 0.051(8) 0.064(8) 0.019(6) -0.001(5) 0.006(5) 0.007(6)
C3 0.036(7) 0.059(8) 0.022(6) -0.007(5) 0.008(5) 0.011(6)
C4 0.046(7) 0.057(8) 0.021(6) -0.008(5) 0.010(5) 0.006(7)
C5 0.044(7) 0.064(8) 0.033(7) -0.001(6) 0.004(6) 0.007(6)
C6 0.049(8) 0.051(7) 0.029(6) 0.000(5) 0.011(6) 0.014(6)
C11 0.127(12) 0.091(11) 0.048(9) 0.010(8) 0.028(8) -0.009(9)
C12 0.105(12) 0.154(15) 0.090(12) 0.000(11) 0.018(8) 0.009(11)
C13 0.130(13) 0.133(16) 0.126(16) 0.017(12) -0.015(12) -0.003(13)
C14 0.25(3) 0.143(19) 0.13(2) 0.019(13) -0.039(18) -0.028(18)
C15 0.068(10) 0.090(11) 0.046(8) -0.012(8) 0.024(7) -0.007(8)
C16 0.062(9) 0.073(10) 0.049(8) -0.009(7) 0.018(7) 0.018(8)
C17 0.066(10) 0.091(12) 0.052(9) -0.007(8) 0.015(8) 0.017(9)
C18 0.074(11) 0.111(14) 0.078(11) 0.021(10) 0.017(9) 0.023(10)
O1 0.088(15) 0.089(18) 0.039(9) 0.003(10) 0.029(10) -0.004(13)
C55 0.101(15) 0.11(2) 0.046(12) -0.002(13) 0.029(11) -0.015(14)
C56 0.121(19) 0.13(2) 0.078(16) -0.029(16) 0.053(14) -0.022(15)
C57 0.092(17) 0.10(2) 0.083(17) -0.006(17) 0.045(15) 0.000(15)
C58 0.088(14) 0.085(19) 0.078(15) -0.004(14) 0.030(12) -0.002(14)
N1 0.061(19) 0.072(19) 0.030(11) -0.016(11) 0.019(11) -0.024(16)
C55A 0.071(17) 0.057(15) 0.029(11) -0.012(11) 0.022(12) -0.010(14)
C56A 0.19(4) 0.059(19) 0.045(14) -0.002(15) 0.062(19) -0.01(2)
B1 0.044(7) 0.039(6) 0.017(5) 0.001(5) 0.006(5) 0.006(5)
F1 0.208(14) 0.156(11) 0.140(10) -0.029(8) 0.059(10) -0.133(11)
F2 0.40(3) 0.083(9) 0.259(19) 0.082(11) -0.192(19) -0.088(12)
F3 0.104(8) 0.061(6) 0.193(12) -0.011(7) 0.016(8) -0.024(5)
F16 0.078(6) 0.093(7) 0.184(11) 0.061(7) -0.015(7) -0.036(6)
F17 0.046(5) 0.105(7) 0.165(10) -0.018(7) 0.020(6) -0.004(5)
F18 0.138(9) 0.275(15) 0.077(7) -0.085(8) 0.054(6) -0.141(10)
F19 0.127(7) 0.050(4) 0.036(4) 0.001(3) 0.012(4) 0.030(4)
F20 0.057(5) 0.061(5) 0.092(6) 0.014(4) 0.009(4) 0.017(4)
F21 0.096(6) 0.045(4) 0.038(4) 0.012(3) 0.021(4) 0.009(4)
F22 0.069(6) 0.112(7) 0.067(5) -0.044(5) 0.013(4) -0.025(5)
F23 0.143(8) 0.071(5) 0.028(4) -0.004(4) 0.024(4) 0.005(5)
F24 0.089(6) 0.097(6) 0.040(4) -0.024(4) -0.010(4) 0.048(5)
C23 0.042(8) 0.051(8) 0.030(6) 0.014(6) -0.005(6) -0.001(6)
C24 0.085(11) 0.050(9) 0.053(8) 0.006(7) -0.003(8) -0.013(8)
C25 0.090(13) 0.054(10) 0.097(13) 0.021(9) -0.013(10) -0.041(10)
C26 0.043(9) 0.114(16) 0.102(14) 0.052(12) -0.011(9) -0.017(10)
C27 0.062(10) 0.063(10) 0.084(10) 0.030(8) 0.006(8) -0.018(8)
C28 0.034(7) 0.057(8) 0.050(8) 0.022(6) 0.005(6) -0.008(7)
C30 0.18(3) 0.093(18) 0.13(2) 0.027(16) -0.034(19) -0.052(18)
C39 0.048(8) 0.052(7) 0.013(5) -0.004(5) 0.012(5) 0.003(7)
C40 0.044(7) 0.050(8) 0.011(5) 0.002(5) -0.004(5) 0.007(6)
C41 0.045(8) 0.038(7) 0.024(6) 0.006(5) 0.001(5) 0.004(6)
C42 0.061(9) 0.034(7) 0.030(6) -0.001(5) 0.021(6) 0.006(7)
C43 0.040(7) 0.035(7) 0.022(6) 0.001(5) 0.012(5) 0.004(6)
C44 0.042(7) 0.043(7) 0.015(5) 0.004(5) 0.007(5) 0.013(6)
C46 0.046(9) 0.035(7) 0.063(9) 0.011(6) 0.022(7) -0.001(7)
C47 0.047(7) 0.036(7) 0.018(6) 0.009(5) 0.007(5) 0.003(6)
C48 0.051(7) 0.034(7) 0.021(6) 0.004(5) 0.014(5) -0.002(6)
C49 0.041(7) 0.030(6) 0.036(7) 0.006(5) 0.009(5) 0.003(5)
C50 0.041(7) 0.051(8) 0.023(6) -0.002(6) 0.000(5) -0.010(6)
C51 0.032(6) 0.041(7) 0.027(6) 0.001(5) 0.007(5) -0.001(6)
C52 0.034(6) 0.039(6) 0.021(6) -0.001(5) 0.008(5) -0.005(5)
C53 0.061(10) 0.055(9) 0.030(7) -0.002(6) 0.005(6) 0.008(7)
C54 0.041(8) 0.059(8) 0.017(6) -0.003(6) -0.006(5) 0.003(7)

loop_
_atom_type_symbol
_atom_type_description
_atom_type_scat_dispersion_real
_atom_type_scat_dispersion_imag
_atom_type_scat_source
C C 0.0033 0.0016 'International Tables Vol C Tables 4.2.6.8 and 6.1.1.4'
H H 0.0000 0.0000 'International Tables Vol C Tables 4.2.6.8 and 6.1.1.4'
B B 0.0013 0.0007 'International Tables Vol C Tables 4.2.6.8 and 6.1.1.4'
F F 0.0171 0.0103 'International Tables Vol C Tables 4.2.6.8 and 6.1.1.4'
N N 0.0061 0.0033 'International Tables Vol C Tables 4.2.6.8 and 6.1.1.4'
O O 0.0106 0.0060 'International Tables Vol C Tables 4.2.6.8 and 6.1.1.4'
S S 0.1246 0.1234 'International Tables Vol C Tables 4.2.6.8 and 6.1.1.4'
Sn Sn -0.6537 1.4246 'International Tables Vol C Tables 4.2.6.8 and 6.1.1.4'

loop_
_geom_angle_atom_site_label_1
_geom_angle_atom_site_label_2
_geom_angle_atom_site_label_3
_geom_angle
S1 Sn1 N1 159.4(8)
S2 Sn1 S1 85.67(10)
S2 Sn1 N1 74.3(8)
C11 Sn1 S1 102.4(4)
C11 Sn1 S2 113.6(5)
C11 Sn1 O1 80.2(7)
C11 Sn1 N1 90.1(8)
C11 Sn1 C7 134.5(8)
C11 Sn1 C7A 117.2(11)
O1 Sn1 S1 169.4(8)
O1 Sn1 S2 83.9(8)
C7 Sn1 S1 99.9(7)
C7 Sn1 S2 107.2(7)
C7 Sn1 O1 85.0(10)
C7A Sn1 S1 100.6(9)
C7A Sn1 S2 125.8(10)
C7A Sn1 N1 87.7(11)
S8 Sn2 S7 89.14(11)
C15 Sn2 S7 108.8(4)
C15 Sn2 S8 110.4(4)
C15 Sn2 C19 115.9(7)
C15 Sn2 C19A 133.4(12)
C19 Sn2 S7 115.0(6)
C19 Sn2 S8 114.4(5)
C19A Sn2 S7 98.5(10)
C19A Sn2 S8 107.0(9)
C2 S1 Sn1 96.0(4)
C1 S2 Sn1 97.8(4)
C1 S3 C3 96.9(5)
C2 S4 C3 97.1(6)
C4 S5 C5 96.4(6)
C4 S6 C6 96.2(5)
C6 S7 Sn2 93.7(4)
C5 S8 Sn2 94.1(4)
S2 C1 S3 117.3(6)
C2 C1 S2 126.7(9)
C2 C1 S3 116.0(9)
S1 C2 S4 118.3(6)
C1 C2 S1 125.4(9)
C1 C2 S4 116.3(9)
S4 C3 S3 113.8(7)
C4 C3 S3 123.0(8)
C4 C3 S4 123.0(8)
S5 C4 S6 114.6(7)
C3 C4 S5 122.6(8)
C3 C4 S6 122.7(8)
S8 C5 S5 117.1(6)
C6 C5 S5 116.8(9)
C6 C5 S8 126.1(10)
S7 C6 S6 116.7(6)
C5 C6 S6 115.9(9)
C5 C6 S7 127.4(10)
Sn1 C11 H11A 108.3
Sn1 C11 H11B 108.3
H11A C11 H11B 107.4
C12 C11 Sn1 115.8(11)
C12 C11 H11A 108.3
C12 C11 H11B 108.3
C11 C12 H12A 108.0
C11 C12 H12B 108.0
C11 C12 C13 117.2(17)
H12A C12 H12B 107.2
C13 C12 H12A 108.0
C13 C12 H12B 108.0
C12 C13 H13A 108.1
C12 C13 H13B 108.1
H13A C13 H13B 107.3
C14 C13 C12 117(2)
C14 C13 H13A 108.1
C14 C13 H13B 108.1
C13 C14 H14A 109.5
C13 C14 H14B 109.5
C13 C14 H14C 109.5
H14A C14 H14B 109.5
H14A C14 H14C 109.5
H14B C14 H14C 109.5
Sn2 C15 H15A 108.7
Sn2 C15 H15B 108.7
H15A C15 H15B 107.6
C16 C15 Sn2 114.3(9)
C16 C15 H15A 108.7
C16 C15 H15B 108.7
C15 C16 H16A 108.9
C15 C16 H16B 108.9
C15 C16 C17 113.2(12)
H16A C16 H16B 107.8
C17 C16 H16A 108.9
C17 C16 H16B 108.9
C16 C17 H17A 109.0
C16 C17 H17B 109.0
H17A C17 H17B 107.8
C18 C17 C16 113.0(13)
C18 C17 H17A 109.0
C18 C17 H17B 109.0
C17 C18 H18A 109.5
C17 C18 H18B 109.5
C17 C18 H18C 109.5
H18A C18 H18B 109.5
H18A C18 H18C 109.5
H18B C18 H18C 109.5
Sn2 C19 H19A 109.0
Sn2 C19 H19B 109.0
H19A C19 H19B 107.8
C20 C19 Sn2 112.8(11)
C20 C19 H19A 109.0
C20 C19 H19B 109.0
C19 C20 H20A 107.7
C19 C20 H20B 107.7
C19 C20 C21 118.6(16)
H20A C20 H20B 107.1
C21 C20 H20A 107.7
C21 C20 H20B 107.7
C20 C21 H21A 109.2
C20 C21 H21B 109.2
C20 C21 C22 112.1(16)
H21A C21 H21B 107.9
C22 C21 H21A 109.2
C22 C21 H21B 109.2
C21 C22 H22A 109.5
C21 C22 H22B 109.5
C21 C22 H22C 109.5
H22A C22 H22B 109.5
H22A C22 H22C 109.5
H22B C22 H22C 109.5
C55 O1 Sn1 126.0(19)
C58 O1 Sn1 122.7(18)
C58 O1 C55 108(2)
O1 C55 H55A 111.9
O1 C55 H55B 111.9
O1 C55 C56 100(2)
H55A C55 H55B 109.6
C56 C55 H55A 111.9
C56 C55 H55B 111.9
C55 C56 H56A 110.3
C55 C56 H56B 110.3
H56A C56 H56B 108.5
C57 C56 C55 107(3)
C57 C56 H56A 110.3
C57 C56 H56B 110.3
C56 C57 H57A 112.5
C56 C57 H57B 112.5
C56 C57 C58 96(3)
H57A C57 H57B 110.0
C58 C57 H57A 112.5
C58 C57 H57B 112.5
O1 C58 C57 110(2)
O1 C58 H58A 109.7
O1 C58 H58B 109.7
C57 C58 H58A 109.7
C57 C58 H58B 109.7
H58A C58 H58B 108.2
C55A N1 Sn1 168(3)
N1 C55A C56A 175(4)
C55A C56A H56C 109.5
C55A C56A H56D 109.5
C55A C56A H56E 109.5
H56C C56A H56D 109.5
H56C C56A H56E 109.5
H56D C56A H56E 109.5
C23 B1 C31 120.9(10)
C23 B1 C39 112.1(8)
C39 B1 C31 101.0(10)
C47 B1 C23 101.7(7)
C47 B1 C31 108.9(9)
C47 B1 C39 112.5(7)
C31A B1 C23 104.8(10)
C31A B1 C39 106.0(11)
C31A B1 C47 119.5(10)
C24 C23 B1 122.0(10)
C28 C23 B1 121.5(9)
C28 C23 C24 115.9(10)
C23 C24 H24 119.1
C25 C24 C23 121.7(12)
C25 C24 H24 119.1
C24 C25 C26 120.2(12)
C24 C25 C30 120.5(14)
C26 C25 C30 119.2(14)
C25 C26 H26 119.8
C25 C26 C27 120.3(13)
C27 C26 H26 119.8
C26 C27 C28 117.4(12)
C26 C27 C29A 115.7(14)
C26 C27 C29 122.0(12)
C28 C27 C29A 126.1(13)
C28 C27 C29 120.2(12)
C23 C28 C27 124.4(11)
C23 C28 H28 117.8
C27 C28 H28 117.8
F1 C30 F2 107.3(17)
F1 C30 F3 101.9(13)
F1 C30 C25 116.7(14)
F2 C30 F3 102.1(17)
F2 C30 C25 114.1(14)
F3 C30 C25 112.9(14)
C32 C31 B1 117.1(14)
C36 C31 B1 127.0(13)
C36 C31 C32 115.6(16)
C31 C32 H32 118.0
C31 C32 C33 124.1(19)
C33 C32 H32 118.0
C32 C33 C37 121.2(18)
C34 C33 C32 119(2)
C34 C33 C37 118.0(17)
C33 C34 H34 121.1
C35 C34 C33 117.9(19)
C35 C34 H34 121.1
C34 C35 C36 122.6(19)
C34 C35 C38 120.3(15)
C36 C35 C38 117.1(16)
C31 C36 H36 119.7
C35 C36 C31 120.7(17)
C35 C36 H36 119.7
F7 C37 C33 110(2)
F8 C37 F7 105.8(16)
F8 C37 F9 103.6(15)
F8 C37 C33 120(2)
F9 C37 F7 105.0(16)
F9 C37 C33 111(2)
F10 C38 F11 105.0(14)
F10 C38 F12 104.9(14)
F10 C38 C35 112.1(17)
F11 C38 C35 113.3(17)
F12 C38 F11 103.2(14)
F12 C38 C35 117.1(16)
C40 C39 B1 123.4(9)
C40 C39 C44 115.9(9)
C44 C39 B1 120.6(8)
C39 C40 H40 119.3
C41 C40 C39 121.4(10)
C41 C40 H40 119.3
C40 C41 C45 119.6(9)
C42 C41 C40 121.1(9)
C42 C41 C45 119.3(9)
C41 C42 H42 120.6
C43 C42 C41 118.9(9)
C43 C42 H42 120.6
C42 C43 C44 119.9(9)
C42 C43 C46 120.2(9)
C44 C43 C46 119.9(9)
C39 C44 H44 118.6
C43 C44 C39 122.9(9)
C43 C44 H44 118.6
F13 C45 C41 114.8(9)
F13 C45 F14 106.3(9)
F13 C45 F15 110.8(10)
F14 C45 C41 110.0(9)
F15 C45 C41 114.2(9)
F15 C45 F14 99.3(8)
F13A C45 C41 110.1(15)
F15A C45 C41 126.9(15)
F15A C45 F13A 100.7(14)
F15A C45 F14A 102.0(14)
F14A C45 C41 116.2(13)
F14A C45 F13A 95.6(13)
F16 C46 C43 115.0(9)
F17 C46 F16 100.1(9)
F17 C46 C43 115.0(9)
F18 C46 F16 106.8(11)
F18 C46 F17 103.7(11)
F18 C46 C43 114.7(9)
C48 C47 B1 121.1(8)
C52 C47 B1 121.6(8)
C52 C47 C48 116.7(8)
C47 C48 H48 119.4
C49 C48 C47 121.1(9)
C49 C48 H48 119.4
C48 C49 C53 121.3(9)
C50 C49 C48 121.3(9)
C50 C49 C53 117.4(9)
C49 C50 H50 120.8
C49 C50 C51 118.4(9)
C51 C50 H50 120.8
C50 C51 C52 120.3(9)
C50 C51 C54 118.5(8)
C52 C51 C54 121.1(9)
C47 C52 H52 118.9
C51 C52 C47 122.2(9)
C51 C52 H52 118.9
F19 C53 F20 105.3(9)
F19 C53 F21 105.3(9)
F19 C53 C49 114.9(9)
F20 C53 F21 103.9(9)
F20 C53 C49 114.2(10)
F21 C53 C49 112.2(9)
F22 C54 F23 103.6(9)
F22 C54 C51 113.2(9)
F23 C54 C51 113.4(9)
F24 C54 F22 106.5(10)
F24 C54 F23 105.0(9)
F24 C54 C51 114.1(9)
Sn2 C19A H19C 108.6
Sn2 C19A H19D 108.6
H19C C19A H19D 107.6
C20A C19A Sn2 114.7(19)
C20A C19A H19C 108.6
C20A C19A H19D 108.6
C19A C20A H20C 107.1
C19A C20A H20D 107.1
C19A C20A C21A 121(3)
H20C C20A H20D 106.8
C21A C20A H20C 107.1
C21A C20A H20D 107.1
C20A C21A H21C 109.5
C20A C21A H21D 109.5
C20A C21A C22A 111(3)
H21C C21A H21D 108.1
C22A C21A H21C 109.5
C22A C21A H21D 109.5
C21A C22A H22D 109.5
C21A C22A H22E 109.5
C21A C22A H22F 109.5
H22D C22A H22E 109.5
H22D C22A H22F 109.5
H22E C22A H22F 109.5
C32A C31A B1 122.0(14)
C36A C31A B1 117.0(14)
C36A C31A C32A 120.7(17)
C31A C32A H32A 122.3
C33A C32A C31A 115.4(19)
C33A C32A H32A 122.3
C32A C33A C37A 117.7(18)
C34A C33A C32A 124(2)
C34A C33A C37A 118.1(17)
C33A C34A H34A 119.9
C35A C34A C33A 120(2)
C35A C34A H34A 119.9
C34A C35A C36A 116(2)
C34A C35A C38A 126.0(18)
C36A C35A C38A 117.6(18)
C31A C36A C35A 123.0(19)
C31A C36A H36A 118.5
C35A C36A H36A 118.5
F7A C37A F9A 103.6(16)
F7A C37A C33A 117(2)
F8A C37A F7A 103.5(17)
F8A C37A F9A 104.6(17)
F8A C37A C33A 120(3)
F9A C37A C33A 107(2)
F10A C38A F11A 102.4(16)
F10A C38A F12A 102.8(16)
F10A C38A C35A 111(2)
F11A C38A C35A 111.1(19)
F12A C38A F11A 103.1(16)
F12A C38A C35A 124(2)
F4A C29A C27 110.7(17)
F4A C29A F6A 105.2(19)
F5A C29A C27 108.8(18)
F5A C29A F4A 115(2)
F5A C29A F6A 110(2)
F6A C29A C27 106.8(17)
F4 C29 C27 113.1(13)
F5 C29 C27 114.7(12)
F5 C29 F4 103.5(12)
F5 C29 F6 106.3(15)
F6 C29 C27 117.8(13)
F6 C29 F4 99.5(13)
Sn1 C7 H7A 108.3
Sn1 C7 H7B 108.3
H7A C7 H7B 107.4
C8 C7 Sn1 116(2)
C8 C7 H7A 108.3
C8 C7 H7B 108.3
C7 C8 H8A 107.9
C7 C8 H8B 107.9
C7 C8 C8A 118(3)
H8A C8 H8B 107.2
C8A C8 H8A 107.9
C8A C8 H8B 107.9
H9A C9 H9B 108.5
C10 C9 H9A 110.3
C10 C9 H9B 110.3
C10 C9 C7A 107(3)
C7A C9 H9A 110.3
C7A C9 H9B 110.3
C9 C10 H10A 110.6
C9 C10 H10B 110.6
C9 C10 C10A 106(4)
H10A C10 H10B 108.8
C10A C10 H10A 110.6
C10A C10 H10B 110.6
Sn1 C7A H7AA 109.4
Sn1 C7A H7AB 109.4
C9 C7A Sn1 111.1(19)
C9 C7A H7AA 109.4
C9 C7A H7AB 109.4
H7AA C7A H7AB 108.0
C8 C8A H8AA 110.0
C8 C8A H8AB 110.0
H8AA C8A H8AB 108.4
C9A C8A C8 108(3)
C9A C8A H8AA 110.0
C9A C8A H8AB 110.0
C8A C9A H9AA 109.5
C8A C9A H9AB 109.5
C8A C9A H9AC 109.5
H9AA C9A H9AB 109.5
H9AA C9A H9AC 109.5
H9AB C9A H9AC 109.5
C10 C10A H10C 109.5
C10 C10A H10D 109.5
C10 C10A H10E 109.5
H10C C10A H10D 109.5
H10C C10A H10E 109.5
H10D C10A H10E 109.5

loop_
_geom_bond_atom_site_label_1
_geom_bond_atom_site_label_2
_geom_bond_distance
Sn1 S1 2.563(3)
Sn1 S2 2.457(4)
Sn1 C11 2.118(17)
Sn1 O1 2.33(2)
Sn1 N1 2.615(16)
Sn1 C7 2.152(18)
Sn1 C7A 2.128(19)
Sn2 S7 2.454(4)
Sn2 S8 2.446(3)
Sn2 C15 2.110(14)
Sn2 C19 2.135(15)
Sn2 C19A 2.163(19)
S1 C2 1.727(12)
S2 C1 1.718(11)
S3 C1 1.732(12)
S3 C3 1.742(11)
S4 C2 1.731(12)
S4 C3 1.731(11)
S5 C4 1.728(11)
S5 C5 1.745(13)
S6 C4 1.738(11)
S6 C6 1.755(12)
S7 C6 1.733(12)
S8 C5 1.743(12)
C1 C2 1.384(14)
C3 C4 1.351(16)
C5 C6 1.361(15)
C11 H11A 0.9900
C11 H11B 0.9900
C11 C12 1.45(2)
C12 H12A 0.9900
C12 H12B 0.9900
C12 C13 1.55(2)
C13 H13A 0.9900
C13 H13B 0.9900
C13 C14 1.36(3)
C14 H14A 0.9800
C14 H14B 0.9800
C14 H14C 0.9800
C15 H15A 0.9900
C15 H15B 0.9900
C15 C16 1.496(18)
C16 H16A 0.9900
C16 H16B 0.9900
C16 C17 1.522(18)
C17 H17A 0.9900
C17 H17B 0.9900
C17 C18 1.51(2)
C18 H18A 0.9800
C18 H18B 0.9800
C18 H18C 0.9800
C19 H19A 0.9900
C19 H19B 0.9900
C19 C20 1.46(2)
C20 H20A 0.9900
C20 H20B 0.9900
C20 C21 1.487(16)
C21 H21A 0.9900
C21 H21B 0.9900
C21 C22 1.553(15)
C22 H22A 0.9800
C22 H22B 0.9800
C22 H22C 0.9800
O1 C55 1.44(3)
O1 C58 1.44(3)
C55 H55A 0.9900
C55 H55B 0.9900
C55 C56 1.58(3)
C56 H56A 0.9900
C56 H56B 0.9900
C56 C57 1.445(19)
C57 H57A 0.9900
C57 H57B 0.9900
C57 C58 1.58(3)
C58 H58A 0.9900
C58 H58B 0.9900
N1 C55A 1.108(17)
C55A C56A 1.451(18)
C56A H56C 0.9800
C56A H56D 0.9800
C56A H56E 0.9800
B1 C23 1.640(11)
B1 C31 1.669(13)
B1 C39 1.641(11)
B1 C47 1.635(11)
B1 C31A 1.628(13)
F1 C30 1.317(13)
F2 C30 1.318(13)
F3 C30 1.340(13)
F7 C37 1.351(17)
F8 C37 1.341(16)
F9 C37 1.342(13)
F10 C38 1.336(13)
F11 C38 1.351(15)
F12 C38 1.339(16)
F16 C46 1.315(10)
F17 C46 1.311(10)
F18 C46 1.302(10)
F19 C53 1.334(13)
F20 C53 1.342(14)
F21 C53 1.360(13)
F22 C54 1.317(13)
F23 C54 1.330(12)
F24 C54 1.314(12)
C23 C24 1.392(11)
C23 C28 1.386(11)
C24 H24 0.9500
C24 C25 1.382(12)
C25 C26 1.384(12)
C25 C30 1.469(14)
C26 H26 0.9500
C26 C27 1.386(12)
C27 C28 1.390(11)
C27 C29A 1.448(16)
C27 C29 1.496(14)
C28 H28 0.9500
C31 C32 1.392(14)
C31 C36 1.391(14)
C32 H32 0.9500
C32 C33 1.393(14)
C33 C34 1.383(14)
C33 C37 1.477(16)
C34 H34 0.9500
C34 C35 1.380(14)
C35 C36 1.389(13)
C35 C38 1.460(15)
C36 H36 0.9500
C39 C40 1.395(10)
C39 C44 1.398(10)
C40 H40 0.9500
C40 C41 1.384(10)
C41 C42 1.382(11)
C41 C45 1.467(11)
C42 H42 0.9500
C42 C43 1.371(10)
C43 C44 1.382(10)
C43 C46 1.466(11)
C44 H44 0.9500
C45 F13 1.295(11)
C45 F14 1.365(10)
C45 F15 1.346(10)
C45 F13A 1.366(14)
C45 F15A 1.308(12)
C45 F14A 1.357(13)
C47 C48 1.393(10)
C47 C52 1.392(10)
C48 H48 0.9500
C48 C49 1.390(10)
C49 C50 1.376(10)
C49 C53 1.471(12)
C50 H50 0.9500
C50 C51 1.384(10)
C51 C52 1.384(10)
C51 C54 1.488(11)
C52 H52 0.9500
C19A H19C 0.9900
C19A H19D 0.9900
C19A C20A 1.47(3)
C20A H20C 0.9900
C20A H20D 0.9900
C20A C21A 1.49(2)
C21A H21C 0.9900
C21A H21D 0.9900
C21A C22A 1.556(16)
C22A H22D 0.9800
C22A H22E 0.9800
C22A H22F 0.9800
F7A C37A 1.322(12)
F8A C37A 1.311(15)
F9A C37A 1.337(15)
F10A C38A 1.329(14)
F11A C38A 1.340(14)
F12A C38A 1.334(12)
C31A C32A 1.388(14)
C31A C36A 1.378(14)
C32A H32A 0.9500
C32A C33A 1.386(14)
C33A C34A 1.375(14)
C33A C37A 1.471(16)
C34A H34A 0.9500
C34A C35A 1.374(14)
C35A C36A 1.394(14)
C35A C38A 1.476(16)
C36A H36A 0.9500
F4A C29A 1.328(12)
F5A C29A 1.327(14)
F6A C29A 1.328(14)
C29 F4 1.363(13)
C29 F5 1.340(13)
C29 F6 1.340(13)
C7 H7A 0.9900
C7 H7B 0.9900
C7 C8 1.467(19)
C8 H8A 0.9900
C8 H8B 0.9900
C8 C8A 1.54(2)
C9 H9A 0.9900
C9 H9B 0.9900
C9 C10 1.543(18)
C9 C7A 1.57(5)
C10 H10A 0.9900
C10 H10B 0.9900
C10 C10A 1.54(2)
C7A H7AA 0.9900
C7A H7AB 0.9900
C8A H8AA 0.9900
C8A H8AB 0.9900
C8A C9A 1.534(19)
C9A H9AA 0.9800
C9A H9AB 0.9800
C9A H9AC 0.9800
C10A H10C 0.9800
C10A H10D 0.9800
C10A H10E 0.9800
